data_7117775
loop_
_publ_author_name
'P. Amo-Ochoa'
'K. Hassanein'
'C. J. Gomez-Garcia'
'S. Benmansour'
'J. Perles'
'O. Castillo'
'J. I. Martinez'
'P. Oconf'
'F. Zamora'

_publ_section_title
;
 Reversible stimulus-responsive Cu(I) iodide pyridine coordination polymer
;
_journal_name_full Chem.Commun.
_journal_page_first 14306
_journal_paper_doi 10.1039/C5cc04746C
_journal_volume 51
_journal_year 2015
_chemical_formula_sum 'C5 H5 Cu I N3 O2'
_chemical_formula_weight 329.56
_chemical_name_systematic
; 
catena-poly[(m3-iodide)(2-amino-5-nitropyridine)copper(I)] 
;
_space_group_IT_number 14
_symmetry_cell_setting monoclinic
_symmetry_space_group_name_Hall '-P 2yn'
_symmetry_space_group_name_H-M 'P 1 21/n 1'
_atom_sites_solution_hydrogens geom
_atom_sites_solution_primary direct
_atom_sites_solution_secondary difmap
_audit_creation_method SHELXL-97
_audit_update_record
;
2015-01-31 deposited with the CCDC.
2015-07-31 downloaded from the CCDC.
;
_cell_angle_alpha 90.00
_cell_angle_beta 95.241(3)
_cell_angle_gamma 90.00
_cell_formula_units_Z 4
_cell_length_a 4.22840(10)
_cell_length_b 14.3638(7)
_cell_length_c 13.6840(5)
_cell_measurement_temperature 298(2)
_cell_volume 827.64(5)
_computing_structure_refinement 'SHELXL-97 (Sheldrick, 1997)'
_computing_structure_solution 'SHELXS-97 (Sheldrick, 1990)'
_diffrn_ambient_temperature 298(2)
_diffrn_measured_fraction_theta_full 0.977
_diffrn_measured_fraction_theta_max 0.977
_diffrn_radiation_monochromator graphite
_diffrn_radiation_source 'fine-focus sealed tube'
_diffrn_radiation_type MoK\a
_diffrn_radiation_wavelength 0.71073
_diffrn_reflns_av_R_equivalents 0.0294
_diffrn_reflns_av_sigmaI/netI 0.0353
_diffrn_reflns_limit_h_max 5
_diffrn_reflns_limit_h_min -4
_diffrn_reflns_limit_k_max 17
_diffrn_reflns_limit_k_min -16
_diffrn_reflns_limit_l_max 16
_diffrn_reflns_limit_l_min -15
_diffrn_reflns_number 3768
_diffrn_reflns_theta_full 25.00
_diffrn_reflns_theta_max 25.02
_diffrn_reflns_theta_min 3.21
_exptl_absorpt_coefficient_mu 6.329
_exptl_absorpt_correction_T_max 0.8839
_exptl_absorpt_correction_T_min 0.3119
_exptl_absorpt_correction_type numerical
_exptl_absorpt_process_details
;
 CrysAlis RED, Oxford Diffraction Ltd.,
Version 1.170.32 (release 06.06.2003 CrysAlis170 VC++)
(compiled Jun  6 2003,13:53:32)
Analytical numeric absorption correction using a multifaceted crystal model based on expressions derived by R.C. Clark & 
J.S. Reid. 
;
_exptl_crystal_colour yellow
_exptl_crystal_density_diffrn 2.645
_exptl_crystal_density_method 'not measured'
_exptl_crystal_description needle
_exptl_crystal_F_000 616
_exptl_crystal_size_max 0.24
_exptl_crystal_size_mid 0.02
_exptl_crystal_size_min 0.02
_refine_diff_density_max 0.673
_refine_diff_density_min -1.078
_refine_diff_density_rms 0.130
_refine_ls_extinction_method none
_refine_ls_goodness_of_fit_ref 1.244
_refine_ls_hydrogen_treatment mixed
_refine_ls_matrix_type full
_refine_ls_number_parameters 129
_refine_ls_number_reflns 1418
_refine_ls_number_restraints 0
_refine_ls_restrained_S_all 1.244
_refine_ls_R_factor_all 0.0593
_refine_ls_R_factor_gt 0.0482
_refine_ls_shift/su_max 0.000
_refine_ls_shift/su_mean 0.000
_refine_ls_structure_factor_coef Fsqd
_refine_ls_weighting_details 'calc w=1/[\s^2^(Fo^2^)+(0.0234P)^2^+4.3558P] where P=(Fo^2^+2Fc^2^)/3'
_refine_ls_weighting_scheme calc
_refine_ls_wR_factor_gt 0.0943
_refine_ls_wR_factor_ref 0.1005
_reflns_number_gt 1195
_reflns_number_total 1418
_reflns_threshold_expression >2sigma(I)
_cod_data_source_file c5cc04746c2.cif
_cod_data_source_block Compound-1RT
_cod_original_sg_symbol_H-M 'P 21/n'
_cod_database_code 7117775

loop_
_symmetry_equiv_pos_as_xyz
'x, y, z'
'-x+1/2, y+1/2, -z+1/2'
'-x, -y, -z'
'x-1/2, -y-1/2, z-1/2'

loop_
_atom_site_label
_atom_site_type_symbol
_atom_site_fract_x
_atom_site_fract_y
_atom_site_fract_z
_atom_site_U_iso_or_equiv
_atom_site_adp_type
_atom_site_occupancy
_atom_site_symmetry_multiplicity
_atom_site_calc_flag
_atom_site_refinement_flags
_atom_site_disorder_assembly
_atom_site_disorder_group
I1 I 0.75396(12) 0.52445(5) 0.14015(4) 0.0561(3) Uani 1 1 d . . .
Cu1 Cu 0.2399(3) 0.44689(11) 0.05455(9) 0.0692(4) Uani 1 1 d . . .
N2 N -0.402(2) 0.1516(9) -0.0834(6) 0.070(3) Uani 1 1 d . . .
O1 O -0.5269(17) 0.2111(7) -0.1387(5) 0.083(3) Uani 1 1 d . . .
C3 C 0.168(2) 0.1533(10) 0.1373(7) 0.070(3) Uani 1 1 d . . .
H3 H 0.26(3) 0.104(9) 0.186(9) 0.12(5) Uiso 1 1 d . . .
N3 N 0.481(2) 0.2828(11) 0.2018(6) 0.079(4) Uani 1 1 d . . .
H3A H 0.57(3) 0.343(8) 0.206(8) 0.08(4) Uiso 1 1 d . . .
H3B H 0.53(2) 0.243(7) 0.246(7) 0.06(3) Uiso 1 1 d . . .
C1 C -0.171(2) 0.1819(8) -0.0058(6) 0.056(3) Uani 1 1 d . . .
C4 C 0.2617(19) 0.2470(9) 0.1345(6) 0.063(3) Uani 1 1 d . . .
C2 C -0.049(3) 0.1218(11) 0.0666(8) 0.069(3) Uani 1 1 d . . .
H2 H -0.09(2) 0.067(6) 0.063(7) 0.05(3) Uiso 1 1 d . . .
N01 N 0.1431(16) 0.3075(6) 0.0640(5) 0.054(2) Uani 1 1 d . . .
C5 C -0.076(2) 0.2725(9) -0.0043(6) 0.052(3) Uani 1 1 d . . .
H5 H -0.145(19) 0.314(6) -0.045(6) 0.04(2) Uiso 1 1 d . . .
O2 O -0.466(2) 0.0690(8) -0.0898(6) 0.102(3) Uani 1 1 d . . .

loop_
_atom_site_aniso_label
_atom_site_aniso_U_11
_atom_site_aniso_U_22
_atom_site_aniso_U_33
_atom_site_aniso_U_23
_atom_site_aniso_U_13
_atom_site_aniso_U_12
I1 0.0234(3) 0.1067(6) 0.0380(3) -0.0164(3) 0.0017(2) -0.0090(3)
Cu1 0.0381(7) 0.1081(11) 0.0597(8) -0.0214(7) -0.0048(6) -0.0078(7)
N2 0.040(5) 0.125(9) 0.046(5) 0.004(5) -0.001(4) -0.028(5)
O1 0.050(4) 0.140(8) 0.054(4) 0.007(5) -0.021(4) -0.012(5)
C3 0.033(5) 0.128(11) 0.049(6) 0.029(6) 0.000(5) -0.017(6)
N3 0.036(5) 0.157(12) 0.040(5) 0.013(6) -0.014(4) -0.028(6)
C1 0.032(5) 0.099(8) 0.036(5) 0.004(5) 0.003(4) -0.015(5)
C4 0.017(4) 0.142(10) 0.030(4) 0.005(6) 0.003(4) -0.012(5)
C2 0.046(7) 0.104(11) 0.056(7) 0.018(7) 0.002(5) -0.020(7)
N01 0.024(4) 0.106(6) 0.032(4) 0.001(4) -0.002(3) -0.007(4)
C5 0.023(5) 0.096(9) 0.035(5) 0.008(5) 0.002(4) 0.001(5)
O2 0.096(7) 0.128(8) 0.077(6) 0.002(5) -0.018(5) -0.053(7)

loop_
_atom_type_symbol
_atom_type_description
_atom_type_scat_dispersion_real
_atom_type_scat_dispersion_imag
_atom_type_scat_source
C C 0.0033 0.0016 'International Tables Vol C Tables 4.2.6.8 and 6.1.1.4'
H H 0.0000 0.0000 'International Tables Vol C Tables 4.2.6.8 and 6.1.1.4'
N N 0.0061 0.0033 'International Tables Vol C Tables 4.2.6.8 and 6.1.1.4'
O O 0.0106 0.0060 'International Tables Vol C Tables 4.2.6.8 and 6.1.1.4'
Cu Cu 0.3201 1.2651 'International Tables Vol C Tables 4.2.6.8 and 6.1.1.4'
I I -0.4742 1.8119 'International Tables Vol C Tables 4.2.6.8 and 6.1.1.4'

loop_
_geom_angle_atom_site_label_1
_geom_angle_atom_site_label_2
_geom_angle_atom_site_label_3
_geom_angle
_geom_angle_site_symmetry_1
_geom_angle_site_symmetry_3
Cu1 I1 Cu1 105.30(5) . 1_655
Cu1 I1 Cu1 72.90(5) . 3_665
Cu1 I1 Cu1 63.76(5) 1_655 3_665
N01 Cu1 I1 123.3(2) . .
N01 Cu1 I1 102.2(2) . 1_455
I1 Cu1 I1 105.30(5) . 1_455
N01 Cu1 I1 103.39(19) . 3_665
I1 Cu1 I1 107.10(5) . 3_665
I1 Cu1 I1 116.24(5) 1_455 3_665
N01 Cu1 Cu1 114.8(2) . 3_565
I1 Cu1 Cu1 121.88(9) . 3_565
I1 Cu1 Cu1 58.14(5) 1_455 3_565
I1 Cu1 Cu1 58.10(5) 3_665 3_565
O2 N2 O1 123.5(9) . .
O2 N2 C1 118.5(10) . .
O1 N2 C1 117.9(10) . .
C2 C3 C4 118.5(11) . .
C2 C3 H3 116(7) . .
C4 C3 H3 126(7) . .
C4 N3 H3A 129(7) . .
C4 N3 H3B 111(7) . .
H3A N3 H3B 120(10) . .
C5 C1 C2 119.9(10) . .
C5 C1 N2 118.6(9) . .
C2 C1 N2 121.5(11) . .
N3 C4 N01 115.3(12) . .
N3 C4 C3 121.7(11) . .
N01 C4 C3 123.0(9) . .
C3 C2 C1 119.3(13) . .
C3 C2 H2 119(7) . .
C1 C2 H2 121(7) . .
C5 N01 C4 116.0(9) . .
C5 N01 Cu1 116.6(7) . .
C4 N01 Cu1 127.3(6) . .
N01 C5 C1 123.3(10) . .
N01 C5 H5 112(6) . .
C1 C5 H5 125(6) . .

loop_
_geom_bond_atom_site_label_1
_geom_bond_atom_site_label_2
_geom_bond_distance
_geom_bond_site_symmetry_2
I1 Cu1 2.6214(13) .
I1 Cu1 2.6972(14) 1_655
I1 Cu1 2.6984(14) 3_665
Cu1 N01 2.050(9) .
Cu1 I1 2.6973(14) 1_455
Cu1 I1 2.6984(14) 3_665
Cu1 Cu1 2.850(3) 3_565
N2 O2 1.219(12) .
N2 O1 1.228(11) .
N2 C1 1.442(12) .
C3 C2 1.350(15) .
C3 C4 1.404(16) .
C3 H3 1.03(13) .
N3 C4 1.348(12) .
N3 H3A 0.94(11) .
N3 H3B 0.84(10) .
C1 C5 1.361(14) .
C1 C2 1.379(15) .
C4 N01 1.359(12) .
C2 H2 0.80(9) .
N01 C5 1.352(11) .
C5 H5 0.84(8) .
